data_7002331
loop_
_publ_author_name
'Wawrzyniak, Piotr'
'Slawin, Alexandra M. Z.'
'Fuller, Amy L.'
'Woollins, J. Derek'
'Kilian, Petr'

_publ_section_title
;
 Phosphorus peri-bridged acenaphthenes: efficient syntheses,
 characterisation and quaternization reactions
;
_journal_coden_ASTM DTARAF
_journal_issue 38
_journal_name_full 'Dalton Transactions'
_journal_page_first 7883
_journal_page_last 7884
_journal_paper_doi 10.1039/b916166j
_journal_year 2009
_chemical_formula_moiety 'C30 H37 P'
_chemical_formula_sum 'C30 H37 P'
_chemical_formula_weight 428.57
_space_group_IT_number 2
_symmetry_cell_setting triclinic
_symmetry_space_group_name_Hall '-P 1'
_symmetry_space_group_name_H-M 'P -1'
_atom_sites_solution_hydrogens geom
_atom_sites_solution_primary direct
_atom_sites_solution_secondary difmap
_audit_creation_method SHELXL-97
_cell_angle_alpha 78.711(4)
_cell_angle_beta 87.112(4)
_cell_angle_gamma 85.654(4)
_cell_formula_units_Z 2
_cell_length_a 5.9256(6)
_cell_length_b 10.4535(10)
_cell_length_c 20.302(2)
_cell_measurement_reflns_used 17920
_cell_measurement_temperature 173(2)
_cell_measurement_theta_max 69.27
_cell_measurement_theta_min 1.96
_cell_volume 1228.9(2)
_computing_cell_refinement 'CrystalClear (Rigaku Corp., 2004)'
_computing_data_collection 'CrystalClear (Rigaku Corp., 2004)'
_computing_data_reduction 'CrystalClear (Rigaku Corp., 2004)'
_computing_molecular_graphics 'Bruker SHELXTL'
_computing_publication_material 'Bruker SHELXTL'
_computing_structure_refinement 'SHELXL-97 (Sheldrick, 1997)'
_computing_structure_solution 'SHELXS-97 (Sheldrick, 1990)'
_diffrn_ambient_temperature 173(2)
_diffrn_measured_fraction_theta_full 0.921
_diffrn_measured_fraction_theta_max 0.909
_diffrn_measurement_device_type CCD
_diffrn_measurement_method '\w scans'
_diffrn_radiation_monochromator confocal
_diffrn_radiation_source 'rotating anode'
_diffrn_radiation_type CuK\a
_diffrn_radiation_wavelength 1.54178
_diffrn_reflns_av_R_equivalents 0.0535
_diffrn_reflns_av_sigmaI/netI 0.0280
_diffrn_reflns_limit_h_max 7
_diffrn_reflns_limit_h_min -7
_diffrn_reflns_limit_k_max 12
_diffrn_reflns_limit_k_min -12
_diffrn_reflns_limit_l_max 24
_diffrn_reflns_limit_l_min -24
_diffrn_reflns_number 15542
_diffrn_reflns_theta_full 67.00
_diffrn_reflns_theta_max 68.26
_diffrn_reflns_theta_min 4.32
_exptl_absorpt_coefficient_mu 1.074
_exptl_absorpt_correction_T_max 1.0000
_exptl_absorpt_correction_T_min 0.8823
_exptl_absorpt_correction_type multi-scan
_exptl_absorpt_process_details 'Jacobson, R. (1998) Private communication'
_exptl_crystal_colour colourless
_exptl_crystal_density_diffrn 1.158
_exptl_crystal_density_method 'not measured'
_exptl_crystal_description platelet
_exptl_crystal_F_000 464
_exptl_crystal_size_max 0.200
_exptl_crystal_size_mid 0.200
_exptl_crystal_size_min 0.010
_refine_diff_density_max 0.688
_refine_diff_density_min -0.231
_refine_diff_density_rms 0.063
_refine_ls_extinction_method none
_refine_ls_goodness_of_fit_ref 1.044
_refine_ls_hydrogen_treatment constr
_refine_ls_matrix_type full
_refine_ls_number_parameters 281
_refine_ls_number_reflns 4080
_refine_ls_number_restraints 0
_refine_ls_restrained_S_all 1.044
_refine_ls_R_factor_all 0.0781
_refine_ls_R_factor_gt 0.0739
_refine_ls_shift/su_max 0.001
_refine_ls_shift/su_mean 0.000
_refine_ls_structure_factor_coef Fsqd
_refine_ls_weighting_details 'calc w=1/[\s^2^(Fo^2^)+(0.0951P)^2^+1.5157P] where P=(Fo^2^+2Fc^2^)/3'
_refine_ls_weighting_scheme calc
_refine_ls_wR_factor_gt 0.1832
_refine_ls_wR_factor_ref 0.1869
_reflns_number_gt 3809
_reflns_number_total 4080
_reflns_threshold_expression >2sigma(I)
_cod_data_source_file B916166J.txt
_cod_data_source_block 5
_cod_depositor_comments
;
The following automatic conversions were performed:
'_symmetry_cell_setting' value 'Triclinic' changed to 'triclinic'
according to '/home/saulius/struct/CIF-dictionaries/cif_core.dic'
dictionary named 'cif_core.dic' version 2.4.1 from 2010-06-29.

Automatic conversion script
Id: cif_fix_enum 1527 2010-12-29 10:47:43Z saulius 
;
_cod_original_sg_symbol_H-M P-1
_cod_database_code 7002331

loop_
_symmetry_equiv_pos_as_xyz
'x, y, z'
'-x, -y, -z'

loop_
_atom_site_label
_atom_site_type_symbol
_atom_site_fract_x
_atom_site_fract_y
_atom_site_fract_z
_atom_site_U_iso_or_equiv
_atom_site_adp_type
_atom_site_occupancy
_atom_site_symmetry_multiplicity
_atom_site_calc_flag
_atom_site_refinement_flags
_atom_site_disorder_assembly
_atom_site_disorder_group
P2 P 0.52668(13) 0.34018(7) 0.81085(4) 0.0328(2) Uani 1 1 d . . .
C1 C 0.2958(5) 0.3526(3) 0.87885(14) 0.0334(6) Uani 1 1 d . . .
C2 C 0.2224(6) 0.3740(3) 0.94181(15) 0.0372(7) Uani 1 1 d . . .
H2A H 0.2946 0.4344 0.9617 0.045 Uiso 1 1 calc R . .
C3 C 0.0383(6) 0.3058(3) 0.97720(15) 0.0391(7) Uani 1 1 d . . .
H3A H -0.0140 0.3254 1.0193 0.047 Uiso 1 1 calc R . .
C4 C -0.0663(5) 0.2118(3) 0.95195(14) 0.0364(7) Uani 1 1 d . . .
C5 C -0.0619(5) 0.0824(3) 0.86726(15) 0.0369(7) Uani 1 1 d . . .
C6 C 0.0454(6) 0.0507(3) 0.81006(16) 0.0414(7) Uani 1 1 d . . .
H6A H -0.0046 -0.0199 0.7926 0.050 Uiso 1 1 calc R . .
C7 C 0.2297(6) 0.1208(3) 0.77620(15) 0.0386(7) Uani 1 1 d . . .
H7A H 0.3049 0.0932 0.7384 0.046 Uiso 1 1 calc R . .
C8 C 0.2992(5) 0.2283(3) 0.79791(14) 0.0341(7) Uani 1 1 d . . .
C9 C 0.1863(5) 0.2582(3) 0.85513(14) 0.0340(7) Uani 1 1 d . . .
C10 C 0.0193(5) 0.1879(3) 0.89019(15) 0.0370(7) Uani 1 1 d . . .
C11 C -0.2490(6) 0.1162(3) 0.97397(16) 0.0436(8) Uani 1 1 d . . .
H11A H -0.3986 0.1637 0.9778 0.052 Uiso 1 1 calc R . .
H11B H -0.2149 0.0602 1.0181 0.052 Uiso 1 1 calc R . .
C12 C -0.2485(6) 0.0313(3) 0.91806(16) 0.0432(8) Uani 1 1 d . . .
H12A H -0.2156 -0.0624 0.9373 0.052 Uiso 1 1 calc R . .
H12B H -0.3969 0.0422 0.8966 0.052 Uiso 1 1 calc R . .
C13 C 0.4836(5) 0.4905(3) 0.74490(14) 0.0311(6) Uani 1 1 d . . .
C14 C 0.4549(5) 0.6168(3) 0.76217(14) 0.0323(6) Uani 1 1 d . . .
C15 C 0.3477(5) 0.7182(3) 0.71700(14) 0.0333(6) Uani 1 1 d . . .
H15A H 0.3166 0.8002 0.7302 0.040 Uiso 1 1 calc R . .
C16 C 0.2840(5) 0.7059(3) 0.65408(14) 0.0332(6) Uani 1 1 d . . .
C17 C 0.3533(5) 0.5879(3) 0.63439(14) 0.0346(7) Uani 1 1 d . . .
H17A H 0.3265 0.5794 0.5898 0.042 Uiso 1 1 calc R . .
C18 C 0.4597(5) 0.4821(3) 0.67672(14) 0.0321(6) Uani 1 1 d . . .
C19 C 0.5478(5) 0.6556(3) 0.82492(15) 0.0352(7) Uani 1 1 d . . .
C20 C 0.7054(6) 0.5521(3) 0.86709(16) 0.0418(7) Uani 1 1 d . . .
H20A H 0.7548 0.5860 0.9053 0.063 Uiso 1 1 calc R . .
H20B H 0.8378 0.5309 0.8393 0.063 Uiso 1 1 calc R . .
H20C H 0.6244 0.4731 0.8836 0.063 Uiso 1 1 calc R . .
C21 C 0.6956(6) 0.7726(3) 0.80073(19) 0.0503(9) Uani 1 1 d . . .
H21A H 0.7563 0.7990 0.8397 0.075 Uiso 1 1 calc R . .
H21B H 0.6032 0.8459 0.7755 0.075 Uiso 1 1 calc R . .
H21C H 0.8210 0.7470 0.7716 0.075 Uiso 1 1 calc R . .
C22 C 0.3525(6) 0.6990(3) 0.86954(16) 0.0435(8) Uani 1 1 d . . .
H22A H 0.4134 0.7235 0.9090 0.065 Uiso 1 1 calc R . .
H22B H 0.2536 0.6270 0.8842 0.065 Uiso 1 1 calc R . .
H22C H 0.2653 0.7744 0.8441 0.065 Uiso 1 1 calc R . .
C23 C 0.1594(5) 0.8167(3) 0.60513(15) 0.0374(7) Uani 1 1 d . . .
C24 C 0.0859(11) 0.9332(4) 0.6366(2) 0.0865(17) Uani 1 1 d . . .
H24A H 0.2191 0.9678 0.6517 0.130 Uiso 1 1 calc R . .
H24B H -0.0179 0.9064 0.6751 0.130 Uiso 1 1 calc R . .
H24C H 0.0089 1.0009 0.6034 0.130 Uiso 1 1 calc R . .
C25 C 0.3138(8) 0.8592(4) 0.5442(2) 0.0680(12) Uani 1 1 d . . .
H25A H 0.4506 0.8919 0.5584 0.102 Uiso 1 1 calc R . .
H25B H 0.2347 0.9286 0.5124 0.102 Uiso 1 1 calc R . .
H25C H 0.3561 0.7844 0.5226 0.102 Uiso 1 1 calc R . .
C26 C -0.0526(8) 0.7656(4) 0.5819(3) 0.0744(13) Uani 1 1 d . . .
H26A H -0.1546 0.7380 0.6208 0.112 Uiso 1 1 calc R . .
H26B H -0.0087 0.6909 0.5603 0.112 Uiso 1 1 calc R . .
H26C H -0.1302 0.8351 0.5497 0.112 Uiso 1 1 calc R . .
C27 C 0.5622(5) 0.3710(3) 0.64138(14) 0.0351(7) Uani 1 1 d . . .
C28 C 0.7149(6) 0.2645(3) 0.68417(16) 0.0426(8) Uani 1 1 d . . .
H28A H 0.8354 0.3051 0.7023 0.064 Uiso 1 1 calc R . .
H28B H 0.7823 0.2040 0.6562 0.064 Uiso 1 1 calc R . .
H28C H 0.6245 0.2163 0.7213 0.064 Uiso 1 1 calc R . .
C29 C 0.7176(6) 0.4336(3) 0.58267(17) 0.0460(8) Uani 1 1 d . . .
H29A H 0.8390 0.4746 0.6002 0.069 Uiso 1 1 calc R . .
H29B H 0.6291 0.4999 0.5516 0.069 Uiso 1 1 calc R . .
H29C H 0.7837 0.3660 0.5588 0.069 Uiso 1 1 calc R . .
C30 C 0.3731(6) 0.3063(3) 0.61263(16) 0.0417(7) Uani 1 1 d . . .
H30A H 0.4406 0.2364 0.5906 0.063 Uiso 1 1 calc R . .
H30B H 0.2899 0.3720 0.5798 0.063 Uiso 1 1 calc R . .
H30C H 0.2688 0.2694 0.6493 0.063 Uiso 1 1 calc R . .

loop_
_atom_site_aniso_label
_atom_site_aniso_U_11
_atom_site_aniso_U_22
_atom_site_aniso_U_33
_atom_site_aniso_U_23
_atom_site_aniso_U_13
_atom_site_aniso_U_12
P2 0.0397(4) 0.0261(4) 0.0320(4) -0.0048(3) -0.0050(3) 0.0013(3)
C1 0.0411(16) 0.0260(13) 0.0328(14) -0.0043(12) -0.0069(12) 0.0007(12)
C2 0.0516(18) 0.0295(14) 0.0314(15) -0.0073(12) -0.0083(13) 0.0006(13)
C3 0.0510(18) 0.0344(15) 0.0310(15) -0.0054(13) -0.0021(13) 0.0016(13)
C4 0.0424(16) 0.0310(14) 0.0324(15) 0.0009(12) -0.0040(12) 0.0030(12)
C5 0.0471(17) 0.0258(14) 0.0358(15) 0.0010(12) -0.0095(13) -0.0017(12)
C6 0.061(2) 0.0233(14) 0.0402(17) -0.0047(13) -0.0102(15) -0.0021(13)
C7 0.0546(19) 0.0268(14) 0.0348(15) -0.0075(12) -0.0031(13) 0.0008(13)
C8 0.0460(17) 0.0236(13) 0.0319(14) -0.0038(11) -0.0054(12) 0.0021(12)
C9 0.0418(16) 0.0281(14) 0.0318(14) -0.0056(12) -0.0042(12) 0.0002(12)
C10 0.0479(17) 0.0282(14) 0.0332(15) -0.0017(12) -0.0060(13) 0.0002(13)
C11 0.0468(18) 0.0387(16) 0.0413(17) 0.0018(14) -0.0025(14) -0.0012(14)
C12 0.0492(19) 0.0324(15) 0.0443(18) 0.0035(14) -0.0067(14) -0.0036(13)
C13 0.0325(14) 0.0272(13) 0.0334(14) -0.0053(12) -0.0035(11) -0.0001(11)
C14 0.0360(15) 0.0272(13) 0.0341(15) -0.0065(12) 0.0012(12) -0.0038(11)
C15 0.0402(16) 0.0261(13) 0.0336(15) -0.0066(12) 0.0021(12) -0.0019(12)
C16 0.0372(15) 0.0290(14) 0.0333(15) -0.0070(12) 0.0021(12) -0.0005(12)
C17 0.0445(17) 0.0306(14) 0.0293(14) -0.0070(12) -0.0029(12) -0.0014(12)
C18 0.0363(15) 0.0259(13) 0.0351(15) -0.0091(12) -0.0004(12) -0.0008(11)
C19 0.0441(17) 0.0284(14) 0.0349(15) -0.0085(12) -0.0045(12) -0.0064(12)
C20 0.0446(18) 0.0395(16) 0.0447(17) -0.0127(14) -0.0127(14) -0.0050(14)
C21 0.059(2) 0.0409(18) 0.054(2) -0.0098(16) -0.0075(17) -0.0161(16)
C22 0.057(2) 0.0404(17) 0.0347(16) -0.0111(13) -0.0049(14) 0.0016(15)
C23 0.0480(18) 0.0283(14) 0.0335(15) -0.0027(12) -0.0011(13) 0.0027(13)
C24 0.148(5) 0.053(2) 0.051(2) -0.0077(19) -0.015(3) 0.043(3)
C25 0.075(3) 0.065(2) 0.053(2) 0.0112(19) 0.007(2) 0.006(2)
C26 0.063(3) 0.056(2) 0.096(3) 0.010(2) -0.027(2) -0.002(2)
C27 0.0430(16) 0.0313(14) 0.0317(14) -0.0100(12) 0.0021(12) 0.0005(12)
C28 0.0485(18) 0.0355(16) 0.0433(17) -0.0122(14) 0.0038(14) 0.0092(14)
C29 0.054(2) 0.0407(17) 0.0435(18) -0.0114(14) 0.0097(15) -0.0016(15)
C30 0.0520(19) 0.0326(15) 0.0427(17) -0.0143(13) 0.0003(14) 0.0001(13)

loop_
_atom_type_symbol
_atom_type_description
_atom_type_scat_dispersion_real
_atom_type_scat_dispersion_imag
_atom_type_scat_source
C C 0.0181 0.0091 'International Tables Vol C Tables 4.2.6.8 and 6.1.1.4'
H H 0.0000 0.0000 'International Tables Vol C Tables 4.2.6.8 and 6.1.1.4'
P P 0.2955 0.4335 'International Tables Vol C Tables 4.2.6.8 and 6.1.1.4'

loop_
_geom_angle_atom_site_label_1
_geom_angle_atom_site_label_2
_geom_angle_atom_site_label_3
_geom_angle
_geom_angle_site_symmetry_1
_geom_angle_site_symmetry_3
_geom_angle_publ_flag
C13 P2 C8 105.65(12) . . ?
C13 P2 C1 106.22(12) . . ?
C8 P2 C1 73.46(13) . . ?
C13 P2 C9 112.17(12) . . ?
C8 P2 C9 36.71(11) . . ?
C1 P2 C9 36.86(12) . . ?
C2 C1 C9 115.6(3) . . ?
C2 C1 P2 152.1(3) . . ?
C9 C1 P2 87.83(19) . . ?
C1 C2 C3 120.5(3) . . ?
C1 C2 H2A 119.8 . . ?
C3 C2 H2A 119.8 . . ?
C4 C3 C2 122.2(3) . . ?
C4 C3 H3A 118.9 . . ?
C2 C3 H3A 118.9 . . ?
C3 C4 C10 115.8(3) . . ?
C3 C4 C11 138.4(3) . . ?
C10 C4 C11 105.8(3) . . ?
C6 C5 C10 116.2(3) . . ?
C6 C5 C12 138.1(3) . . ?
C10 C5 C12 105.7(3) . . ?
C5 C6 C7 122.0(3) . . ?
C5 C6 H6A 119.0 . . ?
C7 C6 H6A 119.0 . . ?
C8 C7 C6 120.7(3) . . ?
C8 C7 H7A 119.7 . . ?
C6 C7 H7A 119.7 . . ?
C7 C8 C9 115.7(3) . . ?
C7 C8 P2 152.0(2) . . ?
C9 C8 P2 88.0(2) . . ?
C10 C9 C8 124.3(3) . . ?
C10 C9 C1 124.2(3) . . ?
C8 C9 C1 110.4(3) . . ?
C10 C9 P2 166.3(2) . . ?
C8 C9 P2 55.34(17) . . ?
C1 C9 P2 55.31(16) . . ?
C9 C10 C4 121.6(3) . . ?
C9 C10 C5 120.9(3) . . ?
C4 C10 C5 117.3(3) . . ?
C4 C11 C12 105.9(3) . . ?
C4 C11 H11A 110.6 . . ?
C12 C11 H11A 110.6 . . ?
C4 C11 H11B 110.6 . . ?
C12 C11 H11B 110.6 . . ?
H11A C11 H11B 108.7 . . ?
C5 C12 C11 105.1(3) . . ?
C5 C12 H12A 110.7 . . ?
C11 C12 H12A 110.7 . . ?
C5 C12 H12B 110.7 . . ?
C11 C12 H12B 110.7 . . ?
H12A C12 H12B 108.8 . . ?
C18 C13 C14 117.8(2) . . ?
C18 C13 P2 121.0(2) . . ?
C14 C13 P2 121.0(2) . . ?
C15 C14 C13 118.2(3) . . ?
C15 C14 C19 115.8(2) . . ?
C13 C14 C19 125.9(2) . . ?
C16 C15 C14 123.6(3) . . ?
C16 C15 H15A 118.2 . . ?
C14 C15 H15A 118.2 . . ?
C15 C16 C17 116.0(3) . . ?
C15 C16 C23 123.5(2) . . ?
C17 C16 C23 120.4(3) . . ?
C18 C17 C16 123.4(3) . . ?
C18 C17 H17A 118.3 . . ?
C16 C17 H17A 118.3 . . ?
C17 C18 C13 118.4(2) . . ?
C17 C18 C27 114.9(2) . . ?
C13 C18 C27 126.4(2) . . ?
C20 C19 C22 109.8(2) . . ?
C20 C19 C21 104.4(3) . . ?
C22 C19 C21 108.2(3) . . ?
C20 C19 C14 115.8(2) . . ?
C22 C19 C14 110.2(3) . . ?
C21 C19 C14 108.0(2) . . ?
C19 C20 H20A 109.5 . . ?
C19 C20 H20B 109.5 . . ?
H20A C20 H20B 109.5 . . ?
C19 C20 H20C 109.5 . . ?
H20A C20 H20C 109.5 . . ?
H20B C20 H20C 109.5 . . ?
C19 C21 H21A 109.5 . . ?
C19 C21 H21B 109.5 . . ?
H21A C21 H21B 109.5 . . ?
C19 C21 H21C 109.5 . . ?
H21A C21 H21C 109.5 . . ?
H21B C21 H21C 109.5 . . ?
C19 C22 H22A 109.5 . . ?
C19 C22 H22B 109.5 . . ?
H22A C22 H22B 109.5 . . ?
C19 C22 H22C 109.5 . . ?
H22A C22 H22C 109.5 . . ?
H22B C22 H22C 109.5 . . ?
C24 C23 C25 109.4(3) . . ?
C24 C23 C16 112.7(3) . . ?
C25 C23 C16 108.9(3) . . ?
C24 C23 C26 108.0(4) . . ?
C25 C23 C26 108.5(3) . . ?
C16 C23 C26 109.2(3) . . ?
C23 C24 H24A 109.5 . . ?
C23 C24 H24B 109.5 . . ?
H24A C24 H24B 109.5 . . ?
C23 C24 H24C 109.5 . . ?
H24A C24 H24C 109.5 . . ?
H24B C24 H24C 109.5 . . ?
C23 C25 H25A 109.5 . . ?
C23 C25 H25B 109.5 . . ?
H25A C25 H25B 109.5 . . ?
C23 C25 H25C 109.5 . . ?
H25A C25 H25C 109.5 . . ?
H25B C25 H25C 109.5 . . ?
C23 C26 H26A 109.5 . . ?
C23 C26 H26B 109.5 . . ?
H26A C26 H26B 109.5 . . ?
C23 C26 H26C 109.5 . . ?
H26A C26 H26C 109.5 . . ?
H26B C26 H26C 109.5 . . ?
C28 C27 C30 109.2(2) . . ?
C28 C27 C29 104.8(3) . . ?
C30 C27 C29 108.6(3) . . ?
C28 C27 C18 115.9(2) . . ?
C30 C27 C18 110.6(2) . . ?
C29 C27 C18 107.4(2) . . ?
C27 C28 H28A 109.5 . . ?
C27 C28 H28B 109.5 . . ?
H28A C28 H28B 109.5 . . ?
C27 C28 H28C 109.5 . . ?
H28A C28 H28C 109.5 . . ?
H28B C28 H28C 109.5 . . ?
C27 C29 H29A 109.5 . . ?
C27 C29 H29B 109.5 . . ?
H29A C29 H29B 109.5 . . ?
C27 C29 H29C 109.5 . . ?
H29A C29 H29C 109.5 . . ?
H29B C29 H29C 109.5 . . ?
C27 C30 H30A 109.5 . . ?
C27 C30 H30B 109.5 . . ?
H30A C30 H30B 109.5 . . ?
C27 C30 H30C 109.5 . . ?
H30A C30 H30C 109.5 . . ?
H30B C30 H30C 109.5 . . ?

loop_
_geom_bond_atom_site_label_1
_geom_bond_atom_site_label_2
_geom_bond_distance
_geom_bond_site_symmetry_2
_geom_bond_publ_flag
P2 C13 1.865(3) . ?
P2 C8 1.910(3) . ?
P2 C1 1.910(3) . ?
P2 C9 2.321(3) . ?
C1 C2 1.384(4) . ?
C1 C9 1.393(4) . ?
C2 C3 1.433(5) . ?
C2 H2A 0.9500 . ?
C3 C4 1.391(5) . ?
C3 H3A 0.9500 . ?
C4 C10 1.390(4) . ?
C4 C11 1.520(4) . ?
C5 C6 1.381(5) . ?
C5 C10 1.403(4) . ?
C5 C12 1.527(4) . ?
C6 C7 1.432(5) . ?
C6 H6A 0.9500 . ?
C7 C8 1.381(4) . ?
C7 H7A 0.9500 . ?
C8 C9 1.388(4) . ?
C9 C10 1.364(4) . ?
C11 C12 1.571(5) . ?
C11 H11A 0.9900 . ?
C11 H11B 0.9900 . ?
C12 H12A 0.9900 . ?
C12 H12B 0.9900 . ?
C13 C18 1.419(4) . ?
C13 C14 1.427(4) . ?
C14 C15 1.394(4) . ?
C14 C19 1.548(4) . ?
C15 C16 1.382(4) . ?
C15 H15A 0.9500 . ?
C16 C17 1.396(4) . ?
C16 C23 1.539(4) . ?
C17 C18 1.391(4) . ?
C17 H17A 0.9500 . ?
C18 C27 1.552(4) . ?
C19 C20 1.530(4) . ?
C19 C22 1.530(4) . ?
C19 C21 1.544(4) . ?
C20 H20A 0.9800 . ?
C20 H20B 0.9800 . ?
C20 H20C 0.9800 . ?
C21 H21A 0.9800 . ?
C21 H21B 0.9800 . ?
C21 H21C 0.9800 . ?
C22 H22A 0.9800 . ?
C22 H22B 0.9800 . ?
C22 H22C 0.9800 . ?
C23 C24 1.508(5) . ?
C23 C25 1.515(5) . ?
C23 C26 1.532(5) . ?
C24 H24A 0.9800 . ?
C24 H24B 0.9800 . ?
C24 H24C 0.9800 . ?
C25 H25A 0.9800 . ?
C25 H25B 0.9800 . ?
C25 H25C 0.9800 . ?
C26 H26A 0.9800 . ?
C26 H26B 0.9800 . ?
C26 H26C 0.9800 . ?
C27 C28 1.537(4) . ?
C27 C30 1.546(5) . ?
C27 C29 1.540(4) . ?
C28 H28A 0.9800 . ?
C28 H28B 0.9800 . ?
C28 H28C 0.9800 . ?
C29 H29A 0.9800 . ?
C29 H29B 0.9800 . ?
C29 H29C 0.9800 . ?
C30 H30A 0.9800 . ?
C30 H30B 0.9800 . ?
C30 H30C 0.9800 . ?

loop_
_geom_torsion_atom_site_label_1
_geom_torsion_atom_site_label_2
_geom_torsion_atom_site_label_3
_geom_torsion_atom_site_label_4
_geom_torsion
_geom_torsion_site_symmetry_1
_geom_torsion_site_symmetry_2
_geom_torsion_site_symmetry_3
_geom_torsion_site_symmetry_4
_geom_torsion_publ_flag
C13 P2 C1 C2 -106.0(5) . . . . ?
C8 P2 C1 C2 152.0(5) . . . . ?
C9 P2 C1 C2 148.5(6) . . . . ?
C13 P2 C1 C9 105.49(18) . . . . ?
C8 P2 C1 C9 3.57(17) . . . . ?
C9 C1 C2 C3 -2.7(4) . . . . ?
P2 C1 C2 C3 -147.3(4) . . . . ?
C1 C2 C3 C4 3.2(4) . . . . ?
C2 C3 C4 C10 0.2(4) . . . . ?
C2 C3 C4 C11 175.9(3) . . . . ?
C10 C5 C6 C7 0.3(4) . . . . ?
C12 C5 C6 C7 -176.6(3) . . . . ?
C5 C6 C7 C8 -3.5(5) . . . . ?
C6 C7 C8 C9 2.7(4) . . . . ?
C6 C7 C8 P2 148.1(4) . . . . ?
C13 P2 C8 C7 104.5(5) . . . . ?
C1 P2 C8 C7 -152.8(5) . . . . ?
C9 P2 C8 C7 -149.2(6) . . . . ?
C13 P2 C8 C9 -106.26(18) . . . . ?
C1 P2 C8 C9 -3.58(17) . . . . ?
C7 C8 C9 C10 1.2(4) . . . . ?
P2 C8 C9 C10 -163.4(3) . . . . ?
C7 C8 C9 C1 169.6(3) . . . . ?
P2 C8 C9 C1 5.0(2) . . . . ?
C7 C8 C9 P2 164.6(3) . . . . ?
C2 C1 C9 C10 -0.9(4) . . . . ?
P2 C1 C9 C10 163.4(3) . . . . ?
C2 C1 C9 C8 -169.3(2) . . . . ?
P2 C1 C9 C8 -5.0(2) . . . . ?
C2 C1 C9 P2 -164.3(3) . . . . ?
C8 P2 C9 C10 93.2(10) . . . . ?
C1 P2 C9 C10 -92.5(10) . . . . ?
C13 P2 C9 C8 86.60(19) . . . . ?
C1 P2 C9 C8 174.3(3) . . . . ?
C13 P2 C9 C1 -87.67(19) . . . . ?
C8 P2 C9 C1 -174.3(3) . . . . ?
C8 C9 C10 C4 171.2(3) . . . . ?
C1 C9 C10 C4 4.3(5) . . . . ?
P2 C9 C10 C4 87.4(10) . . . . ?
C8 C9 C10 C5 -4.4(5) . . . . ?
C1 C9 C10 C5 -171.3(3) . . . . ?
P2 C9 C10 C5 -88.2(10) . . . . ?
C3 C4 C10 C9 -3.7(4) . . . . ?
C11 C4 C10 C9 179.2(3) . . . . ?
C3 C4 C10 C5 172.0(3) . . . . ?
C11 C4 C10 C5 -5.0(4) . . . . ?
C6 C5 C10 C9 3.5(4) . . . . ?
C12 C5 C10 C9 -178.7(3) . . . . ?
C6 C5 C10 C4 -172.3(3) . . . . ?
C12 C5 C10 C4 5.5(4) . . . . ?
C3 C4 C11 C12 -173.7(3) . . . . ?
C10 C4 C11 C12 2.3(3) . . . . ?
C6 C5 C12 C11 173.6(4) . . . . ?
C10 C5 C12 C11 -3.4(3) . . . . ?
C4 C11 C12 C5 0.7(3) . . . . ?
C8 P2 C13 C18 -48.9(3) . . . . ?
C1 P2 C13 C18 -125.8(2) . . . . ?
C9 P2 C13 C18 -87.2(2) . . . . ?
C8 P2 C13 C14 125.9(2) . . . . ?
C1 P2 C13 C14 49.0(3) . . . . ?
C9 P2 C13 C14 87.6(2) . . . . ?
C18 C13 C14 C15 16.9(4) . . . . ?
P2 C13 C14 C15 -158.0(2) . . . . ?
C18 C13 C14 C19 -158.4(3) . . . . ?
P2 C13 C14 C19 26.7(4) . . . . ?
C13 C14 C15 C16 -5.5(4) . . . . ?
C19 C14 C15 C16 170.3(3) . . . . ?
C14 C15 C16 C17 -6.2(4) . . . . ?
C14 C15 C16 C23 178.2(3) . . . . ?
C15 C16 C17 C18 6.5(4) . . . . ?
C23 C16 C17 C18 -177.7(3) . . . . ?
C16 C17 C18 C13 5.0(4) . . . . ?
C16 C17 C18 C27 -169.1(3) . . . . ?
C14 C13 C18 C17 -16.7(4) . . . . ?
P2 C13 C18 C17 158.2(2) . . . . ?
C14 C13 C18 C27 156.7(3) . . . . ?
P2 C13 C18 C27 -28.4(4) . . . . ?
C15 C14 C19 C20 -168.3(3) . . . . ?
C13 C14 C19 C20 7.1(4) . . . . ?
C15 C14 C19 C22 66.4(3) . . . . ?
C13 C14 C19 C22 -118.2(3) . . . . ?
C15 C14 C19 C21 -51.7(3) . . . . ?
C13 C14 C19 C21 123.7(3) . . . . ?
C15 C16 C23 C24 -7.9(5) . . . . ?
C17 C16 C23 C24 176.6(4) . . . . ?
C15 C16 C23 C25 113.7(4) . . . . ?
C17 C16 C23 C25 -61.7(4) . . . . ?
C15 C16 C23 C26 -127.9(4) . . . . ?
C17 C16 C23 C26 56.6(4) . . . . ?
C17 C18 C27 C28 169.9(3) . . . . ?
C13 C18 C27 C28 -3.6(4) . . . . ?
C17 C18 C27 C30 -65.1(3) . . . . ?
C13 C18 C27 C30 121.3(3) . . . . ?
C17 C18 C27 C29 53.2(3) . . . . ?
C13 C18 C27 C29 -120.4(3) . . . . ?

loop_
_cod_related_entry_id
_cod_related_entry_database
_cod_related_entry_code
1 ChemSpider 30652628
